data_4502340
loop_
_publ_author_name
'Zeng, Ming-Hua'
'Zhou, Yan-Ling'
'Zhang, Wei-Xiong'
'Du, Miao'
'Sun, Hao-Ling'

_publ_section_title
;
 Microwave-Assisted Stepwise Synthesis and Typically Metamagnetic Behavior
 of a Unique Two-Dimensional Net-Based Material Based on Linear
 Cu(II)-Azido Chains Mediated by Discrete Cu(II) Segments
;
_journal_issue 1
_journal_name_full 'Crystal Growth &amp; Design'
_journal_page_first 20
_journal_paper_doi 10.1021/cg9010136
_journal_volume 10
_journal_year 2010
_chemical_formula_sum 'C12 H14 Cu3 N16 O6'
_chemical_formula_weight 669.04
_chemical_name_systematic
; 
 ? 
;
_space_group_IT_number 2
_symmetry_cell_setting triclinic
_symmetry_space_group_name_Hall '-P 1'
_symmetry_space_group_name_H-M 'P -1'
_atom_sites_solution_hydrogens geom
_atom_sites_solution_primary direct
_atom_sites_solution_secondary difmap
_audit_creation_method SHELXL-97
_cell_angle_alpha 111.677(7)
_cell_angle_beta 100.962(7)
_cell_angle_gamma 105.125(7)
_cell_formula_units_Z 1
_cell_length_a 6.0838(5)
_cell_length_b 10.1516(7)
_cell_length_c 10.6888(9)
_cell_measurement_temperature 123(2)
_cell_volume 561.19(9)
_computing_cell_refinement 'Bruker SMART'
_computing_data_collection 'Bruker SMART'
_computing_data_reduction 'Bruker SAINT'
_computing_molecular_graphics 'Bruker SHELXTL'
_computing_publication_material 'Bruker SHELXTL'
_computing_structure_refinement 'SHELXL-97 (Sheldrick, 1997)'
_computing_structure_solution 'SHELXS-97 (Sheldrick, 1990)'
_diffrn_ambient_temperature 123(2)
_diffrn_measured_fraction_theta_full 0.977
_diffrn_measured_fraction_theta_max 0.977
_diffrn_measurement_device_type 'CCD area detector'
_diffrn_measurement_method 'phi and omega scans'
_diffrn_radiation_monochromator graphite
_diffrn_radiation_source 'fine-focus sealed tube'
_diffrn_radiation_type MoK\a
_diffrn_radiation_wavelength 0.71073
_diffrn_reflns_av_R_equivalents 0.0453
_diffrn_reflns_av_sigmaI/netI 0.0507
_diffrn_reflns_limit_h_max 7
_diffrn_reflns_limit_h_min -7
_diffrn_reflns_limit_k_max 11
_diffrn_reflns_limit_k_min -12
_diffrn_reflns_limit_l_max 13
_diffrn_reflns_limit_l_min -10
_diffrn_reflns_number 5029
_diffrn_reflns_theta_full 26.00
_diffrn_reflns_theta_max 26.00
_diffrn_reflns_theta_min 3.55
_exptl_absorpt_coefficient_mu 2.886
_exptl_absorpt_correction_T_max 0.841
_exptl_absorpt_correction_T_min 0.714
_exptl_absorpt_correction_type multi-scan
_exptl_absorpt_process_details 'SADABS (Sheldrick, 1996)'
_exptl_crystal_colour blue
_exptl_crystal_density_diffrn 1.980
_exptl_crystal_density_method 'not measured'
_exptl_crystal_F_000 333
_exptl_crystal_size_max 0.40
_exptl_crystal_size_mid 0.10
_exptl_crystal_size_min 0.06
_refine_diff_density_max 1.018
_refine_diff_density_min -0.572
_refine_diff_density_rms 0.124
_refine_ls_extinction_method none
_refine_ls_goodness_of_fit_ref 0.999
_refine_ls_hydrogen_treatment constr
_refine_ls_matrix_type full
_refine_ls_number_parameters 170
_refine_ls_number_reflns 2169
_refine_ls_number_restraints 0
_refine_ls_restrained_S_all 0.999
_refine_ls_R_factor_all 0.0459
_refine_ls_R_factor_gt 0.0360
_refine_ls_shift/su_max 0.000
_refine_ls_shift/su_mean 0.000
_refine_ls_structure_factor_coef Fsqd
_refine_ls_weighting_details 'calc w=1/[\s^2^(Fo^2^)+(0.0555P)^2^+0.0000P] where P=(Fo^2^+2Fc^2^)/3'
_refine_ls_weighting_scheme calc
_refine_ls_wR_factor_gt 0.0882
_refine_ls_wR_factor_ref 0.0906
_reflns_number_gt 1660
_reflns_number_total 2169
_reflns_threshold_expression >2sigma(I)
_cod_data_source_file cg9010136_si_001.cif
_cod_data_source_block cu
_cod_depositor_comments
;
The following automatic conversions were performed:

'_symmetry_cell_setting' value 'Triclinic' changed to 'triclinic'
according to /home/saulius/struct/CIF-dictionaries/cif_core.dic
dictionary named 'cif_core.dic' version 2.4.2 from 2011-04-26.

Automatic conversion script
Id: cif_fix_values 1715 2011-07-08 13:25:40Z adriana 
;
_cod_original_sg_symbol_H-M P-1
_cod_database_code 4502340

loop_
_symmetry_equiv_pos_as_xyz
'x, y, z'
'-x, -y, -z'

loop_
_atom_site_label
_atom_site_type_symbol
_atom_site_fract_x
_atom_site_fract_y
_atom_site_fract_z
_atom_site_U_iso_or_equiv
_atom_site_adp_type
_atom_site_occupancy
_atom_site_symmetry_multiplicity
_atom_site_calc_flag
_atom_site_refinement_flags
Cu1 Cu 0.5000 0.0000 0.0000 0.01638(17) Uani 1 2 d S
O1 O 0.3669(5) 0.0716(3) 0.1517(2) 0.0206(6) Uani 1 1 d .
N7 N 0.6698(5) -0.0709(3) 0.1244(3) 0.0161(6) Uani 1 1 d .
N8 N 0.8368(5) -0.1682(3) 0.3215(3) 0.0193(7) Uani 1 1 d .
C4 C 0.8105(6) -0.1516(4) 0.1032(3) 0.0188(8) Uani 1 1 d .
H4A H 0.8562 -0.1747 0.0196 0.023 Uiso 1 1 calc R
O2 O 0.3972(5) 0.0939(3) 0.3717(3) 0.0307(7) Uani 1 1 d .
C1 C 0.6117(6) -0.0372(4) 0.2450(3) 0.0166(8) Uani 1 1 d .
C3 C 0.8933(6) -0.2033(4) 0.1996(3) 0.0179(8) Uani 1 1 d .
C5 C 0.4478(7) 0.0511(4) 0.2599(4) 0.0197(8) Uani 1 1 d .
C2 C 0.6967(7) -0.0851(4) 0.3426(3) 0.0196(8) Uani 1 1 d .
H2A H 0.6549 -0.0584 0.4274 0.024 Uiso 1 1 calc R
C6 C 1.0372(7) -0.3038(4) 0.1723(4) 0.0233(8) Uani 1 1 d .
H6A H 1.1464 -0.2841 0.2627 0.035 Uiso 1 1 calc R
H6B H 1.1307 -0.2826 0.1121 0.035 Uiso 1 1 calc R
H6C H 0.9287 -0.4106 0.1240 0.035 Uiso 1 1 calc R
Cu2 Cu 0.75896(7) 0.51785(4) 0.50287(4) 0.01458(15) Uani 1 1 d .
N6 N 0.9445(5) 0.4686(3) 0.3647(3) 0.0156(6) Uani 1 1 d .
O1W O 0.9088(4) 0.7606(3) 0.5602(2) 0.0212(6) Uani 1 1 d .
H1C H 0.9087 0.7737 0.4873 0.032 Uiso 1 1 d R
H1D H 0.8164 0.7994 0.5960 0.032 Uiso 1 1 d R
N3 N 0.5593(5) 0.5360(3) 0.6337(3) 0.0188(7) Uani 1 1 d .
N5 N 0.8731(5) 0.3684(3) 0.2424(3) 0.0172(7) Uani 1 1 d .
N2 N 0.5821(5) 0.5181(3) 0.7410(3) 0.0184(7) Uani 1 1 d .
N4 N 0.8115(6) 0.2781(3) 0.1271(3) 0.0248(8) Uani 1 1 d .
N1A N 0.6049(6) 0.5054(4) 0.8440(3) 0.0296(8) Uani 1 1 d .

loop_
_atom_site_aniso_label
_atom_site_aniso_U_11
_atom_site_aniso_U_22
_atom_site_aniso_U_33
_atom_site_aniso_U_23
_atom_site_aniso_U_13
_atom_site_aniso_U_12
Cu1 0.0217(4) 0.0213(3) 0.0110(3) 0.0084(2) 0.0064(2) 0.0126(3)
O1 0.0259(15) 0.0284(14) 0.0160(12) 0.0129(10) 0.0105(11) 0.0156(11)
N7 0.0161(15) 0.0168(15) 0.0117(13) 0.0048(11) 0.0020(11) 0.0042(12)
N8 0.0227(17) 0.0162(15) 0.0169(14) 0.0055(12) 0.0052(13) 0.0070(13)
C4 0.0191(19) 0.0193(19) 0.0158(16) 0.0058(14) 0.0053(14) 0.0066(15)
O2 0.0470(19) 0.0407(16) 0.0203(13) 0.0163(12) 0.0199(13) 0.0297(14)
C1 0.0191(19) 0.0144(17) 0.0117(15) 0.0030(13) 0.0040(13) 0.0038(14)
C3 0.0193(19) 0.0164(18) 0.0167(16) 0.0063(13) 0.0059(14) 0.0061(14)
C5 0.022(2) 0.0214(18) 0.0175(17) 0.0080(14) 0.0063(15) 0.0114(16)
C2 0.021(2) 0.0193(18) 0.0142(16) 0.0047(14) 0.0057(15) 0.0055(15)
C6 0.030(2) 0.029(2) 0.0235(18) 0.0162(16) 0.0109(16) 0.0207(17)
Cu2 0.0122(2) 0.0195(2) 0.0102(2) 0.00449(17) 0.00265(16) 0.00656(17)
N6 0.0150(15) 0.0205(15) 0.0091(13) 0.0036(12) 0.0028(11) 0.0081(12)
O1W 0.0242(15) 0.0232(13) 0.0193(12) 0.0103(10) 0.0079(11) 0.0113(11)
N3 0.0149(16) 0.0297(17) 0.0138(14) 0.0099(12) 0.0056(12) 0.0102(13)
N5 0.0129(15) 0.0221(16) 0.0167(15) 0.0089(13) 0.0060(12) 0.0050(12)
N2 0.0124(15) 0.0236(16) 0.0160(15) 0.0047(12) 0.0039(12) 0.0079(13)
N4 0.0260(19) 0.0236(17) 0.0129(15) 0.0013(13) 0.0027(13) 0.0036(14)
N1A 0.027(2) 0.039(2) 0.0238(17) 0.0167(15) 0.0072(14) 0.0103(16)

loop_
_atom_type_symbol
_atom_type_description
_atom_type_scat_dispersion_real
_atom_type_scat_dispersion_imag
_atom_type_scat_source
C C 0.0033 0.0016 'International Tables Vol C Tables 4.2.6.8 and 6.1.1.4'
H H 0.0000 0.0000 'International Tables Vol C Tables 4.2.6.8 and 6.1.1.4'
N N 0.0061 0.0033 'International Tables Vol C Tables 4.2.6.8 and 6.1.1.4'
O O 0.0106 0.0060 'International Tables Vol C Tables 4.2.6.8 and 6.1.1.4'
Cu Cu 0.3201 1.2651 'International Tables Vol C Tables 4.2.6.8 and 6.1.1.4'

loop_
_geom_angle_atom_site_label_1
_geom_angle_atom_site_label_2
_geom_angle_atom_site_label_3
_geom_angle
_geom_angle_site_symmetry_1
_geom_angle_site_symmetry_3
O1 Cu1 O1 180.0(2) . 2_655
O1 Cu1 N7 96.11(11) . 2_655
O1 Cu1 N7 83.89(11) 2_655 2_655
O1 Cu1 N7 83.89(11) . .
O1 Cu1 N7 96.11(11) 2_655 .
N7 Cu1 N7 180.00(13) 2_655 .
O1 Cu1 N4 84.01(10) . .
O1 Cu1 N4 95.99(10) 2_655 .
N7 Cu1 N4 85.07(11) 2_655 .
N7 Cu1 N4 94.93(11) . .
C5 O1 Cu1 114.5(2) . .
C4 N7 C1 117.8(3) . .
C4 N7 Cu1 131.0(2) . .
C1 N7 Cu1 111.0(3) . .
C2 N8 C3 117.2(3) . .
N7 C4 C3 121.9(3) . .
N7 C4 H4A 119.0 . .
C3 C4 H4A 119.0 . .
N7 C1 C2 120.8(4) . .
N7 C1 C5 114.7(3) . .
C2 C1 C5 124.5(3) . .
N8 C3 C4 120.3(3) . .
N8 C3 C6 117.1(3) . .
C4 C3 C6 122.5(3) . .
O2 C5 O1 125.9(4) . .
O2 C5 C1 118.5(3) . .
O1 C5 C1 115.6(3) . .
N8 C2 C1 122.0(3) . .
N8 C2 H2A 119.0 . .
C1 C2 H2A 119.0 . .
C3 C6 H6A 109.5 . .
C3 C6 H6B 109.5 . .
H6A C6 H6B 109.5 . .
C3 C6 H6C 109.5 . .
H6A C6 H6C 109.5 . .
H6B C6 H6C 109.5 . .
N3 Cu2 N6 169.15(12) 2_666 2_766
N3 Cu2 N3 80.06(12) 2_666 .
N6 Cu2 N3 97.84(12) 2_766 .
N3 Cu2 N6 99.24(11) 2_666 .
N6 Cu2 N6 81.35(11) 2_766 .
N3 Cu2 N6 172.06(11) . .
N3 Cu2 O1W 99.27(11) 2_666 .
N6 Cu2 O1W 91.53(11) 2_766 .
N3 Cu2 O1W 96.20(11) . .
N6 Cu2 O1W 91.72(10) . .
N3 Cu2 Cu2 138.72(8) 2_666 2_766
N6 Cu2 Cu2 40.84(7) 2_766 2_766
N3 Cu2 Cu2 138.14(9) . 2_766
N6 Cu2 Cu2 40.51(8) . 2_766
O1W Cu2 Cu2 92.14(7) . 2_766
N5 N6 Cu2 116.9(2) . 2_766
N5 N6 Cu2 128.8(2) . .
Cu2 N6 Cu2 98.65(11) 2_766 .
Cu2 O1W H1C 110.2 . .
Cu2 O1W H1D 106.5 . .
H1C O1W H1D 107.8 . .
N2 N3 Cu2 123.1(2) . 2_666
N2 N3 Cu2 130.4(3) . .
Cu2 N3 Cu2 99.94(12) 2_666 .
N4 N5 N6 177.7(3) . .
N1A N2 N3 178.2(4) . .
N5 N4 Cu1 130.9(2) . .

loop_
_geom_bond_atom_site_label_1
_geom_bond_atom_site_label_2
_geom_bond_distance
_geom_bond_site_symmetry_2
Cu1 O1 1.936(2) .
Cu1 O1 1.936(2) 2_655
Cu1 N7 1.981(3) 2_655
Cu1 N7 1.981(3) .
Cu1 N4 2.608(3) .
O1 C5 1.280(4) .
N7 C4 1.326(5) .
N7 C1 1.347(4) .
N8 C2 1.341(5) .
N8 C3 1.355(4) .
C4 C3 1.390(5) .
C4 H4A 0.9500 .
O2 C5 1.239(4) .
C1 C2 1.375(5) .
C1 C5 1.499(6) .
C3 C6 1.495(5) .
C2 H2A 0.9500 .
C6 H6A 0.9800 .
C6 H6B 0.9800 .
C6 H6C 0.9800 .
Cu2 N3 1.990(3) 2_666
Cu2 N6 2.008(3) 2_766
Cu2 N3 2.009(3) .
Cu2 N6 2.022(3) .
Cu2 O1W 2.186(2) .
Cu2 Cu2 3.0567(9) 2_766
N6 N5 1.226(4) .
N6 Cu2 2.008(3) 2_766
O1W H1C 0.8379 .
O1W H1D 0.8390 .
N3 N2 1.214(4) .
N3 Cu2 1.990(3) 2_666
N5 N4 1.145(4) .
N2 N1A 1.142(4) .
